data_7236231
loop_
_publ_author_name
'Holmberg, Rebecca J.'
'Korobkov, Ilia'
'Murugesu, Muralee'

_publ_section_title
;
 Enchaining EDTA-chelated lanthanide molecular magnets into ordered 1D
 networks
;
_journal_issue 76
_journal_name_full 'RSC Advances'
_journal_page_first 72510
_journal_paper_doi 10.1039/C6RA09831B
_journal_volume 6
_journal_year 2016
_chemical_formula_sum 'C10 H28 Dy N2 Na O16'
_chemical_formula_weight 617.83
_space_group_crystal_system orthorhombic
_space_group_IT_number 43
_space_group_name_Hall 'F 2 -2d'
_space_group_name_H-M_alt 'F d d 2'
_atom_sites_solution_hydrogens mixed
_audit_creation_method SHELXL-2014/7
_audit_update_record
;
2016-07-13 deposited with the CCDC.
2016-07-25 downloaded from the CCDC.
;
_cell_angle_alpha 90
_cell_angle_beta 90
_cell_angle_gamma 90
_cell_formula_units_Z 16
_cell_length_a 35.4573(8)
_cell_length_b 19.4184(4)
_cell_length_c 12.0642(3)
_cell_measurement_reflns_used 9111
_cell_measurement_temperature 200(2)
_cell_measurement_theta_max 28.31
_cell_measurement_theta_min 2.63
_cell_volume 8306.5(3)
_computing_cell_refinement 'APEX II, Bruker (2009)'
_computing_data_collection 'APEX II, Bruker (2009)'
_computing_data_reduction 'XPREP, Bruker (2009)'
_computing_molecular_graphics 'Mercury (Macrae et al., 2008)'
_computing_publication_material 'CIFTAB (Sheldrick, 1997)'
_computing_structure_refinement 'SHELXL-2014/7 (Sheldrick, 2014)'
_computing_structure_solution 'SHELXS-03 (Sheldrick, 2003)'
_diffrn_ambient_temperature 200(2)
_diffrn_measured_fraction_theta_full 0.997
_diffrn_measured_fraction_theta_max 0.991
_diffrn_measurement_device_type 'Bruker APEX-II CCD'
_diffrn_measurement_method '\f and \w scans'
_diffrn_radiation_type MoK\a
_diffrn_radiation_wavelength 0.71073
_diffrn_reflns_av_R_equivalents 0.0456
_diffrn_reflns_av_unetI/netI 0.0360
_diffrn_reflns_Laue_measured_fraction_full 0.997
_diffrn_reflns_Laue_measured_fraction_max 0.991
_diffrn_reflns_limit_h_max 47
_diffrn_reflns_limit_h_min -47
_diffrn_reflns_limit_k_max 25
_diffrn_reflns_limit_k_min -20
_diffrn_reflns_limit_l_max 16
_diffrn_reflns_limit_l_min -15
_diffrn_reflns_number 25322
_diffrn_reflns_point_group_measured_fraction_full 0.986
_diffrn_reflns_point_group_measured_fraction_max 0.971
_diffrn_reflns_theta_full 25.242
_diffrn_reflns_theta_max 28.325
_diffrn_reflns_theta_min 2.069
_exptl_absorpt_coefficient_mu 3.700
_exptl_absorpt_correction_T_max 0.7457
_exptl_absorpt_correction_T_min 0.5128
_exptl_absorpt_correction_type multi-scan
_exptl_absorpt_process_details 'SADABS, Bruker (2003)'
_exptl_crystal_colour colourless
_exptl_crystal_density_diffrn 1.976
_exptl_crystal_description block
_exptl_crystal_F_000 4912
_exptl_crystal_preparation ', Magnetic properties'
_exptl_crystal_size_max 0.240
_exptl_crystal_size_mid 0.180
_exptl_crystal_size_min 0.140
_refine_diff_density_max 2.381
_refine_diff_density_min -2.810
_refine_diff_density_rms 0.224
_refine_ls_abs_structure_details
;
 Flack x determined using 2263 quotients [(I+)-(I-)]/[(I+)+(I-)]
 (Parsons, Flack and Wagner, Acta Cryst. B69 (2013) 249-259).
;
_refine_ls_abs_structure_Flack -0.04(4)
_refine_ls_extinction_method none
_refine_ls_goodness_of_fit_ref 1.056
_refine_ls_hydrogen_treatment constr
_refine_ls_matrix_type full
_refine_ls_number_parameters 280
_refine_ls_number_reflns 5026
_refine_ls_number_restraints 382
_refine_ls_restrained_S_all 1.021
_refine_ls_R_factor_all 0.0571
_refine_ls_R_factor_gt 0.0570
_refine_ls_shift/su_max 0.001
_refine_ls_shift/su_mean 0.000
_refine_ls_structure_factor_coef Fsqd
_refine_ls_weighting_details 'w=1/[\s^2^(Fo^2^)+(0.0001P)^2^+1193.4126P] where P=(Fo^2^+2Fc^2^)/3'
_refine_ls_weighting_scheme calc
_refine_ls_wR_factor_gt 0.1360
_refine_ls_wR_factor_ref 0.1361
_reflns_Friedel_coverage 0.873
_reflns_Friedel_fraction_full 0.974
_reflns_Friedel_fraction_max 0.948
_reflns_number_gt 5014
_reflns_number_total 5026
_reflns_threshold_expression 'I > 2\s(I)'
_cod_data_source_file c6ra09831b2.cif
_cod_data_source_block shelx
_cod_database_code 7236231
_shelx_shelxl_version_number 2014/7
_shelx_space_group_comment
;
The symmetry employed for this shelxl refinement is uniquely defined
by the following loop, which should always be used as a source of
symmetry information in preference to the above space-group names.
They are only intended as comments.
;
_shelx_estimated_absorpt_t_min 0.470
_shelx_estimated_absorpt_t_max 0.625

loop_
_space_group_symop_operation_xyz
'x, y, z'
'-x, -y, z'
'-x+1/4, y+1/4, z+1/4'
'x+3/4, -y+3/4, z+1/4'
'x, y+1/2, z+1/2'
'-x, -y+1/2, z+1/2'
'-x+1/4, y+3/4, z+3/4'
'x+3/4, -y+5/4, z+3/4'
'x+1/2, y, z+1/2'
'-x+1/2, -y, z+1/2'
'-x+3/4, y+1/4, z+3/4'
'x+5/4, -y+3/4, z+3/4'
'x+1/2, y+1/2, z'
'-x+1/2, -y+1/2, z'
'-x+3/4, y+3/4, z+1/4'
'x+5/4, -y+5/4, z+1/4'

loop_
_atom_site_label
_atom_site_type_symbol
_atom_site_fract_x
_atom_site_fract_y
_atom_site_fract_z
_atom_site_U_iso_or_equiv
_atom_site_adp_type
_atom_site_occupancy
_atom_site_site_symmetry_order
_atom_site_calc_flag
_atom_site_refinement_flags_posn
_atom_site_refinement_flags_adp
_atom_site_refinement_flags_occupancy
_atom_site_disorder_assembly
_atom_site_disorder_group
C1 C 0.0151(4) 0.8962(8) 0.5757(13) 0.019(3) Uani 1 1 d . U . . .
H1A H 0.0010 0.9099 0.5083 0.022 Uiso 1 1 calc R U . . .
H1B H 0.0092 0.9299 0.6348 0.022 Uiso 1 1 calc R U . . .
C2 C 0.0024(5) 0.8254(9) 0.6119(15) 0.018(3) Uani 1 1 d . U . . .
H2A H -0.0252 0.8256 0.6243 0.022 Uiso 1 1 calc R U . . .
H2B H 0.0081 0.7916 0.5527 0.022 Uiso 1 1 calc R U . . .
C3 C 0.0649(4) 0.8656(7) 0.4443(12) 0.016(3) Uani 1 1 d . U . . .
H3A H 0.0850 0.8927 0.4076 0.019 Uiso 1 1 calc R U . . .
H3B H 0.0422 0.8680 0.3968 0.019 Uiso 1 1 calc R U . . .
C4 C 0.0775(4) 0.7915(7) 0.4516(14) 0.015(2) Uani 1 1 d . U . . .
C5 C 0.0685(4) 0.9721(7) 0.5519(12) 0.014(2) Uani 1 1 d . U . . .
H5A H 0.0925 0.9765 0.5108 0.017 Uiso 1 1 calc R U . . .
H5B H 0.0493 1.0004 0.5135 0.017 Uiso 1 1 calc R U . . .
C6 C 0.0736(4) 0.9981(7) 0.6673(12) 0.015(3) Uani 1 1 d . U . . .
C7 C 0.0175(5) 0.7292(8) 0.7319(14) 0.023(3) Uani 1 1 d . U . . .
H7A H 0.0159 0.7067 0.6585 0.028 Uiso 1 1 calc R U . . .
H7B H -0.0064 0.7202 0.7717 0.028 Uiso 1 1 calc R U . . .
C8 C 0.0497(5) 0.6976(9) 0.7964(15) 0.023(3) Uani 1 1 d . U . . .
C9 C 0.0055(5) 0.8409(11) 0.8140(16) 0.025(4) Uani 1 1 d . U . . .
H9A H -0.0022 0.8878 0.7912 0.030 Uiso 1 1 calc R U . . .
H9B H -0.0174 0.8160 0.8385 0.030 Uiso 1 1 calc R U . . .
C10 C 0.0320(4) 0.8462(8) 0.9083(13) 0.015(3) Uani 1 1 d . U . . .
Dy1 Dy 0.09434(2) 0.83227(3) 0.70916(10) 0.01041(15) Uani 1 1 d . U . . .
N1 N 0.0562(4) 0.8979(6) 0.5519(10) 0.015(2) Uani 1 1 d . U . . .
N2 N 0.0220(3) 0.8044(6) 0.7162(13) 0.016(2) Uani 1 1 d . U . . .
Na1 Na 0.1335(2) 0.6381(4) 0.7693(6) 0.0279(15) Uani 1 1 d . U . . .
O1 O 0.0861(3) 0.7667(6) 0.5464(9) 0.015(2) Uani 1 1 d . U . . .
O2 O 0.0801(4) 0.7585(7) 0.3621(10) 0.027(3) Uani 1 1 d . U . . .
O3 O 0.0807(3) 0.9530(5) 0.7414(8) 0.016(2) Uani 1 1 d . U . . .
O4 O 0.0718(4) 1.0609(6) 0.6859(9) 0.024(3) Uani 1 1 d . U . . .
O5 O 0.0825(3) 0.7222(5) 0.7798(9) 0.018(2) Uani 1 1 d . U . . .
O6 O 0.0424(4) 0.6484(8) 0.8588(13) 0.039(3) Uani 1 1 d . U . . .
O7 O 0.0674(3) 0.8457(6) 0.8889(9) 0.017(2) Uani 1 1 d . U . . .
O8 O 0.0178(4) 0.8553(8) 1.0020(10) 0.029(3) Uani 1 1 d . U . . .
O9 O 0.1388(3) 0.8850(6) 0.5876(9) 0.017(2) Uani 1 1 d . U . . .
H9C H 0.1486 0.9234 0.5954 0.025 Uiso 1 1 d R U . . .
H9D H 0.1516 0.8633 0.5430 0.025 Uiso 1 1 d R U . . .
O10 O 0.1430(3) 0.8802(6) 0.8308(10) 0.017(2) Uani 1 1 d . U . . .
H10A H 0.1492 0.9205 0.8206 0.025 Uiso 1 1 d R U . . .
H10B H 0.1629 0.8598 0.8418 0.025 Uiso 1 1 d R U . . .
O11 O 0.1513(3) 0.7539(5) 0.6946(9) 0.017(2) Uani 1 1 d . U . . .
H11C H 0.1568 0.7385 0.6334 0.025 Uiso 1 1 d R U . . .
H11D H 0.1704 0.7715 0.7205 0.025 Uiso 1 1 d R U . . .
O23 O 0.1771(10) 0.6129(18) 0.914(3) 0.037(5) Uani 0.5 1 d . U P A 1
H23A H 0.1750 0.5851 0.9657 0.055 Uiso 0.5 1 d R U P A 1
H23B H 0.1934 0.6094 0.8647 0.055 Uiso 0.5 1 d R U P A 1
O23' O 0.1837(11) 0.6412(18) 0.907(3) 0.037(5) Uani 0.5 1 d . U P A 2
H23C H 0.1944 0.6710 0.9426 0.055 Uiso 0.5 1 d R U P A 2
H23D H 0.2000 0.6281 0.8622 0.055 Uiso 0.5 1 d R U P A 2
O24 O 0.1085(11) 0.5202(18) 0.791(3) 0.051(6) Uani 0.5 1 d . U P A 1
H24A H 0.0854 0.5188 0.7883 0.077 Uiso 0.5 1 d R U P A 1
H24B H 0.1209 0.4848 0.7831 0.077 Uiso 0.5 1 d R U P A 1
O24' O 0.1213(11) 0.5335(18) 0.843(4) 0.051(6) Uani 0.5 1 d . U P A 2
H24C H 0.1253 0.4934 0.8225 0.077 Uiso 0.5 1 d R U P A 2
H24D H 0.1318 0.5275 0.9032 0.077 Uiso 0.5 1 d R U P A 2
O27 O 0.0255(9) 0.5165(16) 0.785(2) 0.037(5) Uani 0.5 1 d . . P B 1
H27A H 0.0027 0.5139 0.7746 0.056 Uiso 0.5 1 d R U P B 1
H27B H 0.0269 0.5562 0.8087 0.056 Uiso 0.5 1 d R U P B 1
O27' O 0.0500(9) 0.4917(16) 0.752(2) 0.037(5) Uani 0.5 1 d . . P C 2
H27C H 0.0577 0.4544 0.7263 0.056 Uiso 0.5 1 d R U P C 2
H27D H 0.0715 0.5035 0.7788 0.056 Uiso 0.5 1 d R U P C 2
O28 O 0.0988(5) 0.6517(12) 1.0196(18) 0.074(7) Uani 1 1 d . . . . .
H28A H 0.0822 0.6507 0.9723 0.112 Uiso 1 1 d R U . . .
H28B H 0.0911 0.6255 1.0678 0.112 Uiso 1 1 d R U . . .
O29 O 0.0410(3) 0.5628(6) 0.5597(10) 0.025(2) Uani 1 1 d . . . . .
H29A H 0.0233 0.5876 0.5422 0.037 Uiso 1 1 d R U . . .
H29B H 0.0366 0.5498 0.6229 0.037 Uiso 1 1 d R U . . .

loop_
_atom_site_aniso_label
_atom_site_aniso_U_11
_atom_site_aniso_U_22
_atom_site_aniso_U_33
_atom_site_aniso_U_23
_atom_site_aniso_U_13
_atom_site_aniso_U_12
C1 0.019(5) 0.019(6) 0.018(6) -0.005(5) -0.006(4) 0.003(4)
C2 0.018(7) 0.021(6) 0.017(6) -0.003(5) -0.006(5) 0.000(5)
C3 0.026(6) 0.013(5) 0.009(6) -0.002(4) -0.005(5) 0.004(4)
C4 0.018(6) 0.012(5) 0.015(5) -0.004(4) -0.003(5) 0.002(4)
C5 0.023(6) 0.008(5) 0.011(5) -0.002(4) -0.004(4) 0.003(4)
C6 0.023(7) 0.010(5) 0.012(5) -0.003(4) -0.006(4) 0.007(4)
C7 0.022(6) 0.019(5) 0.029(8) 0.001(5) -0.003(5) -0.007(4)
C8 0.021(5) 0.020(6) 0.027(7) 0.002(5) 0.002(5) -0.004(4)
C9 0.016(6) 0.036(9) 0.024(6) -0.009(5) 0.002(5) 0.002(5)
C10 0.017(5) 0.013(6) 0.017(5) -0.003(4) 0.003(4) 0.000(4)
Dy1 0.0112(2) 0.0101(2) 0.0099(2) -0.0013(2) 0.0003(3) 0.0000(2)
N1 0.023(5) 0.010(4) 0.011(4) -0.004(3) -0.004(4) 0.003(3)
N2 0.014(4) 0.018(4) 0.015(4) -0.002(4) -0.001(4) -0.001(3)
Na1 0.032(4) 0.028(3) 0.023(3) -0.002(3) -0.001(3) 0.009(3)
O1 0.018(5) 0.010(4) 0.017(4) -0.001(3) -0.003(3) 0.002(4)
O2 0.044(8) 0.019(5) 0.018(5) -0.008(4) -0.004(5) 0.012(5)
O3 0.019(5) 0.014(4) 0.014(4) 0.000(3) -0.003(3) 0.003(3)
O4 0.044(7) 0.010(4) 0.019(6) -0.005(4) -0.011(5) 0.007(4)
O5 0.021(4) 0.012(4) 0.021(5) -0.003(3) 0.006(3) -0.002(3)
O6 0.040(7) 0.037(7) 0.041(7) 0.022(6) -0.002(6) -0.016(6)
O7 0.014(4) 0.017(5) 0.019(4) -0.003(4) 0.001(3) 0.001(3)
O8 0.019(5) 0.052(9) 0.017(5) -0.007(5) 0.007(4) 0.002(5)
O9 0.022(5) 0.011(5) 0.017(5) -0.005(4) 0.005(4) -0.004(4)
O10 0.018(5) 0.009(5) 0.024(5) -0.005(4) -0.008(4) 0.000(4)
O11 0.018(4) 0.017(4) 0.015(5) -0.005(4) 0.002(4) 0.001(3)
O23 0.038(10) 0.043(14) 0.028(7) 0.003(10) -0.001(7) 0.007(9)
O23' 0.038(10) 0.043(14) 0.028(7) 0.003(10) -0.001(7) 0.007(9)
O24 0.054(14) 0.030(7) 0.069(19) 0.013(8) -0.005(11) 0.002(7)
O24' 0.054(14) 0.030(7) 0.069(19) 0.013(8) -0.005(11) 0.002(7)
O27 0.043(12) 0.034(11) 0.034(11) 0.002(8) 0.003(9) -0.006(9)
O27' 0.043(12) 0.034(11) 0.034(11) 0.002(8) 0.003(9) -0.006(9)
O28 0.040(10) 0.107(17) 0.076(14) 0.049(13) -0.021(9) -0.026(11)
O29 0.023(6) 0.025(6) 0.025(6) 0.004(5) 0.002(5) 0.003(5)

loop_
_atom_type_symbol
_atom_type_description
_atom_type_scat_dispersion_real
_atom_type_scat_dispersion_imag
_atom_type_scat_source
C C 0.0033 0.0016 'International Tables Vol C Tables 4.2.6.8 and 6.1.1.4'
H H 0.0000 0.0000 'International Tables Vol C Tables 4.2.6.8 and 6.1.1.4'
Dy Dy -0.1892 4.4098 'International Tables Vol C Tables 4.2.6.8 and 6.1.1.4'
N N 0.0061 0.0033 'International Tables Vol C Tables 4.2.6.8 and 6.1.1.4'
Na Na 0.0362 0.0249 'International Tables Vol C Tables 4.2.6.8 and 6.1.1.4'
O O 0.0106 0.0060 'International Tables Vol C Tables 4.2.6.8 and 6.1.1.4'

loop_
_geom_angle_atom_site_label_1
_geom_angle_atom_site_label_2
_geom_angle_atom_site_label_3
_geom_angle
_geom_angle_site_symmetry_1
_geom_angle_site_symmetry_3
N1 C1 C2 111.5(13) . .
N1 C1 H1A 109.3 . .
C2 C1 H1A 109.3 . .
N1 C1 H1B 109.3 . .
C2 C1 H1B 109.3 . .
H1A C1 H1B 108.0 . .
N2 C2 C1 110.7(13) . .
N2 C2 H2A 109.5 . .
C1 C2 H2A 109.5 . .
N2 C2 H2B 109.5 . .
C1 C2 H2B 109.5 . .
H2A C2 H2B 108.1 . .
N1 C3 C4 114.6(13) . .
N1 C3 H3A 108.6 . .
C4 C3 H3A 108.6 . .
N1 C3 H3B 108.6 . .
C4 C3 H3B 108.6 . .
H3A C3 H3B 107.6 . .
O2 C4 O1 124.0(12) . .
O2 C4 C3 117.2(14) . .
O1 C4 C3 118.8(13) . .
C6 C5 N1 111.1(12) . .
C6 C5 H5A 109.4 . .
N1 C5 H5A 109.4 . .
C6 C5 H5B 109.4 . .
N1 C5 H5B 109.4 . .
H5A C5 H5B 108.0 . .
O4 C6 O3 123.9(14) . .
O4 C6 C5 119.7(13) . .
O3 C6 C5 116.4(12) . .
N2 C7 C8 112.7(13) . .
N2 C7 H7A 109.1 . .
C8 C7 H7A 109.1 . .
N2 C7 H7B 109.1 . .
C8 C7 H7B 109.1 . .
H7A C7 H7B 107.8 . .
O6 C8 O5 124.9(17) . .
O6 C8 C7 117.9(15) . .
O5 C8 C7 117.2(14) . .
C10 C9 N2 113.0(15) . .
C10 C9 H9A 109.0 . .
N2 C9 H9A 109.0 . .
C10 C9 H9B 109.0 . .
N2 C9 H9B 109.0 . .
H9A C9 H9B 107.8 . .
O8 C10 O7 124.3(15) . .
O8 C10 C9 116.6(14) . .
O7 C10 C9 118.9(14) . .
O5 Dy1 O1 77.7(4) . .
O5 Dy1 O9 137.3(4) . .
O1 Dy1 O9 78.5(4) . .
O5 Dy1 O7 72.4(4) . .
O1 Dy1 O7 140.1(4) . .
O9 Dy1 O7 141.0(4) . .
O5 Dy1 O3 142.1(4) . .
O1 Dy1 O3 129.1(4) . .
O9 Dy1 O3 79.4(4) . .
O7 Dy1 O3 70.6(4) . .
O5 Dy1 O10 104.8(4) . .
O1 Dy1 O10 142.3(4) . .
O9 Dy1 O10 74.9(3) . .
O7 Dy1 O10 72.3(4) . .
O3 Dy1 O10 71.2(4) . .
O5 Dy1 O11 67.6(4) . .
O1 Dy1 O11 73.6(4) . .
O9 Dy1 O11 71.8(4) . .
O7 Dy1 O11 116.6(4) . .
O3 Dy1 O11 138.6(4) . .
O10 Dy1 O11 73.1(4) . .
O5 Dy1 N2 67.9(4) . .
O1 Dy1 N2 78.1(4) . .
O9 Dy1 N2 139.0(4) . .
O7 Dy1 N2 66.5(4) . .
O3 Dy1 N2 89.9(4) . .
O10 Dy1 N2 138.4(4) . .
O11 Dy1 N2 131.1(3) . .
O5 Dy1 N1 127.4(4) . .
O1 Dy1 N1 66.5(4) . .
O9 Dy1 N1 72.0(4) . .
O7 Dy1 N1 113.1(4) . .
O3 Dy1 N1 63.2(4) . .
O10 Dy1 N1 127.2(4) . .
O11 Dy1 N1 130.1(4) . .
N2 Dy1 N1 67.9(4) . .
O5 Dy1 Na1 86.7(3) . 3
O1 Dy1 Na1 162.9(3) . 3
O9 Dy1 Na1 109.4(3) . 3
O7 Dy1 Na1 36.2(3) . 3
O3 Dy1 Na1 68.0(3) . 3
O10 Dy1 Na1 36.2(3) . 3
O11 Dy1 Na1 94.1(3) . 3
N2 Dy1 Na1 102.6(4) . 3
N1 Dy1 Na1 130.0(3) . 3
O5 Dy1 Na1 32.0(3) . .
O1 Dy1 Na1 72.0(3) . .
O9 Dy1 Na1 106.3(3) . .
O7 Dy1 Na1 94.4(3) . .
O3 Dy1 Na1 158.8(3) . .
O10 Dy1 Na1 90.3(3) . .
O11 Dy1 Na1 35.6(3) . .
N2 Dy1 Na1 97.9(3) . .
N1 Dy1 Na1 138.0(3) . .
Na1 Dy1 Na1 91.00(14) 3 .
C3 N1 C1 111.5(12) . .
C3 N1 C5 110.2(12) . .
C1 N1 C5 107.7(12) . .
C3 N1 Dy1 108.5(8) . .
C1 N1 Dy1 110.6(9) . .
C5 N1 Dy1 108.1(8) . .
C7 N2 C2 109.1(12) . .
C7 N2 C9 108.9(14) . .
C2 N2 C9 110.7(11) . .
C7 N2 Dy1 108.2(9) . .
C2 N2 Dy1 111.8(10) . .
C9 N2 Dy1 108.1(10) . .
O24' Na1 O23' 83.8(13) . .
O24' Na1 O5 116.0(11) . .
O23 Na1 O5 125.5(11) . .
O23' Na1 O5 119.3(10) . .
O24' Na1 O10 103.6(12) . 7_544
O23 Na1 O10 155.6(11) . 7_544
O23' Na1 O10 155.4(11) . 7_544
O5 Na1 O10 78.9(4) . 7_544
O23 Na1 O24 87.9(13) . .
O5 Na1 O24 110.3(10) . .
O10 Na1 O24 84.5(10) 7_544 .
O24' Na1 O7 95.0(11) . 7_544
O23 Na1 O7 86.7(11) . 7_544
O23' Na1 O7 85.9(10) . 7_544
O5 Na1 O7 140.7(5) . 7_544
O10 Na1 O7 70.3(4) 7_544 7_544
O24 Na1 O7 90.8(10) . 7_544
O24' Na1 O11 176.0(11) . .
O23 Na1 O11 106.6(9) . .
O23' Na1 O11 92.3(9) . .
O5 Na1 O11 66.7(4) . .
O10 Na1 O11 79.6(4) 7_544 .
O24 Na1 O11 164.2(10) . .
O7 Na1 O11 83.9(4) 7_544 .
O24' Na1 Dy1 99.5(11) . 7_544
O23 Na1 Dy1 120.4(10) . 7_544
O23' Na1 Dy1 120.3(10) . 7_544
O5 Na1 Dy1 112.2(4) . 7_544
O10 Na1 Dy1 35.9(3) 7_544 7_544
O24 Na1 Dy1 85.4(10) . 7_544
O7 Na1 Dy1 34.5(3) 7_544 7_544
O11 Na1 Dy1 81.8(3) . 7_544
O24' Na1 Dy1 146.6(10) . .
O23 Na1 Dy1 122.7(9) . .
O23' Na1 Dy1 110.3(9) . .
O5 Na1 Dy1 30.6(3) . .
O10 Na1 Dy1 76.3(3) 7_544 .
O24 Na1 Dy1 138.8(9) . .
O7 Na1 Dy1 115.6(4) 7_544 .
O11 Na1 Dy1 36.1(2) . .
Dy1 Na1 Dy1 98.74(16) 7_544 .
O24' Na1 H11C 162.8 . .
O23 Na1 H11C 113.5 . .
O23' Na1 H11C 100.1 . .
O5 Na1 H11C 76.9 . .
O10 Na1 H11C 66.3 7_544 .
O24 Na1 H11C 148.4 . .
O7 Na1 H11C 68.8 7_544 .
O11 Na1 H11C 17.8 . .
Dy1 Na1 H11C 64.0 7_544 .
Dy1 Na1 H11C 47.4 . .
O23 Na1 H23B 19.6 . .
O5 Na1 H23B 139.6 . .
O10 Na1 H23B 137.8 7_544 .
O24 Na1 H23B 92.8 . .
O7 Na1 H23B 67.7 7_544 .
O11 Na1 H23B 98.8 . .
Dy1 Na1 H23B 102.0 7_544 .
Dy1 Na1 H23B 125.6 . .
H11C Na1 H23B 100.7 . .
O24' Na1 H23D 86.4 . .
O23' Na1 H23D 18.5 . .
O5 Na1 H23D 134.0 . .
O10 Na1 H23D 137.2 7_544 .
O7 Na1 H23D 67.4 7_544 .
O11 Na1 H23D 89.6 . .
Dy1 Na1 H23D 101.8 7_544 .
Dy1 Na1 H23D 116.8 . .
H11C Na1 H23D 92.2 . .
C4 O1 Dy1 124.8(9) . .
C6 O3 Dy1 126.2(9) . .
C8 O5 Dy1 124.3(11) . .
C8 O5 Na1 115.8(10) . .
Dy1 O5 Na1 117.4(5) . .
C10 O7 Dy1 124.2(10) . .
C10 O7 Na1 124.8(10) . 3
Dy1 O7 Na1 109.3(4) . 3
Dy1 O9 H9C 126.4 . .
Dy1 O9 H9D 123.2 . .
H9C O9 H9D 107.9 . .
Dy1 O10 Na1 107.9(5) . 3
Dy1 O10 H10A 117.4 . .
Na1 O10 H10A 100.4 3 .
Dy1 O10 H10B 121.3 . .
Na1 O10 H10B 102.0 3 .
H10A O10 H10B 104.7 . .
Na1 O11 Dy1 108.3(4) . .
Na1 O11 H11C 93.2 . .
Dy1 O11 H11C 117.9 . .
Na1 O11 H11D 116.5 . .
Dy1 O11 H11D 112.4 . .
H11C O11 H11D 107.5 . .
Na1 O23 H23A 128.8 . .
Na1 O23 H23B 86.8 . .
H23A O23 H23B 123.2 . .
Na1 O23' H23C 135.9 . .
Na1 O23' H23D 93.5 . .
H23C O23' H23D 103.5 . .
Na1 O24 H24A 112.6 . .
Na1 O24 H24B 124.7 . .
H24A O24 H24B 120.1 . .
Na1 O24' H24C 133.7 . .
Na1 O24' H24D 112.9 . .
H24C O24' H24D 93.3 . .
H27A O27 H27B 99.9 . .
H27C O27' H27D 94.8 . .
H28A O28 H28B 103.9 . .
H29A O29 H29B 106.0 . .

loop_
_geom_bond_atom_site_label_1
_geom_bond_atom_site_label_2
_geom_bond_distance
_geom_bond_site_symmetry_2
C1 N1 1.48(2) .
C1 C2 1.51(2) .
C1 H1A 0.9900 .
C1 H1B 0.9900 .
C2 N2 1.49(2) .
C2 H2A 0.9900 .
C2 H2B 0.9900 .
C3 N1 1.475(18) .
C3 C4 1.509(18) .
C3 H3A 0.9900 .
C3 H3B 0.9900 .
C4 O2 1.26(2) .
C4 O1 1.28(2) .
C5 C6 1.492(19) .
C5 N1 1.506(18) .
C5 H5A 0.9900 .
C5 H5B 0.9900 .
C6 O4 1.242(18) .
C6 O3 1.277(17) .
C7 N2 1.482(19) .
C7 C8 1.51(2) .
C7 H7A 0.9900 .
C7 H7B 0.9900 .
C8 O6 1.24(2) .
C8 O5 1.27(2) .
C9 C10 1.48(2) .
C9 N2 1.50(2) .
C9 H9A 0.9900 .
C9 H9B 0.9900 .
C10 O8 1.251(18) .
C10 O7 1.275(18) .
Dy1 O5 2.339(11) .
Dy1 O1 2.359(11) .
Dy1 O9 2.384(11) .
Dy1 O7 2.385(11) .
Dy1 O3 2.425(11) .
Dy1 O10 2.448(11) .
Dy1 O11 2.535(10) .
Dy1 N2 2.622(11) .
Dy1 N1 2.655(13) .
Dy1 Na1 3.974(7) 3
Dy1 Na1 4.083(7) .
Na1 O24' 2.26(3) .
Na1 O23 2.38(3) .
Na1 O23' 2.43(4) .
Na1 O5 2.440(13) .
Na1 O10 2.466(14) 7_544
Na1 O24 2.47(4) .
Na1 O7 2.487(13) 7_544
Na1 O11 2.503(13) .
Na1 Dy1 3.974(7) 7_544
Na1 H11C 2.6771 .
Na1 H23B 2.4771 .
Na1 H23D 2.6183 .
O7 Na1 2.487(13) 3
O9 H9C 0.8285 .
O9 H9D 0.8199 .
O10 Na1 2.466(14) 3
O10 H10A 0.8210 .
O10 H10B 0.8201 .
O11 H11C 0.8202 .
O11 H11D 0.8200 .
O23 H23A 0.8296 .
O23 H23B 0.8309 .
O23' H23C 0.8160 .
O23' H23D 0.8317 .
O24 H24A 0.8207 .
O24 H24B 0.8219 .
O24' H24C 0.8300 .
O24' H24D 0.8202 .
O27 H27A 0.8192 .
O27 H27B 0.8247 .
O27' H27C 0.8299 .
O27' H27D 0.8616 .
O28 H28A 0.8188 .
O28 H28B 0.8196 .
O29 H29A 0.8196 .
O29 H29B 0.8174 .

loop_
_geom_torsion_atom_site_label_1
_geom_torsion_atom_site_label_2
_geom_torsion_atom_site_label_3
_geom_torsion_atom_site_label_4
_geom_torsion
_geom_torsion_site_symmetry_4
N1 C1 C2 N2 61.3(17) .
N1 C3 C4 O2 170.1(14) .
N1 C3 C4 O1 -12.3(19) .
N1 C5 C6 O4 -157.0(15) .
N1 C5 C6 O3 24.5(19) .
N2 C7 C8 O6 146.1(17) .
N2 C7 C8 O5 -36(2) .
N2 C9 C10 O8 -158.0(16) .
N2 C9 C10 O7 26(2) .
C4 C3 N1 C1 -97.2(15) .
C4 C3 N1 C5 143.1(12) .
C4 C3 N1 Dy1 24.9(14) .
C2 C1 N1 C3 76.4(15) .
C2 C1 N1 C5 -162.6(13) .
C2 C1 N1 Dy1 -44.6(14) .
C6 C5 N1 C3 -158.6(12) .
C6 C5 N1 C1 79.5(15) .
C6 C5 N1 Dy1 -40.1(14) .
C8 C7 N2 C2 151.9(14) .
C8 C7 N2 C9 -87.2(16) .
C8 C7 N2 Dy1 30.1(16) .
C1 C2 N2 C7 -164.2(14) .
C1 C2 N2 C9 76.0(16) .
C1 C2 N2 Dy1 -44.6(15) .
C10 C9 N2 C7 84.2(18) .
C10 C9 N2 C2 -155.9(14) .
C10 C9 N2 Dy1 -33.2(18) .
O2 C4 O1 Dy1 166.0(12) .
C3 C4 O1 Dy1 -11.5(18) .
O4 C6 O3 Dy1 -169.9(12) .
C5 C6 O3 Dy1 8(2) .
O6 C8 O5 Dy1 -160.2(15) .
C7 C8 O5 Dy1 22(2) .
O6 C8 O5 Na1 39(2) .
C7 C8 O5 Na1 -139.2(12) .
O8 C10 O7 Dy1 -177.8(13) .
C9 C10 O7 Dy1 -3(2) .
O8 C10 O7 Na1 -15(2) 3
C9 C10 O7 Na1 160.7(12) 3
